data_1550673
loop_
_publ_author_name
'Kong, Xiang-Jing'
'He, Tao'
'Zhang, Yongzheng'
'Wu, Xue-Qian'
'Wang, Si-Nan'
'Xu, Ming-Ming'
'Si, Guang-Rui'
'Li, Jian-Rong Jeff'

_publ_section_title
;
 Constructing New Metal-Organic Frameworks with Complicated Ligands
 Generated from &#x201C;One-Pot&#x201D; In Situ Reactions
;
_journal_name_full 'Chemical Science'
_journal_paper_doi 10.1039/C9SC00178F
_journal_year 2019
_chemical_formula_moiety '0.25(C640 H368 Cd28 N32 O192)'
_chemical_formula_sum 'C160 H96 Cd7 N8 O48'
_chemical_formula_weight 3685.24
_space_group_crystal_system monoclinic
_space_group_IT_number 15
_space_group_name_Hall '-C 2yc'
_space_group_name_H-M_alt 'C 1 2/c 1'
_symmetry_space_group_name_Hall '-C 2yc'
_symmetry_space_group_name_H-M 'C 1 2/c 1'
_atom_sites_solution_hydrogens mixed
_atom_sites_solution_primary dual
_audit_creation_date 2018-08-16
_audit_creation_method
;
Olex2 1.2
(compiled 2018.05.29 svn.r3508 for OlexSys, GUI svn.r5506)
;
_audit_update_record
;
2019-01-04 deposited with the CCDC.    2019-02-28 downloaded from the CCDC.
;
_cell_angle_alpha 90
_cell_angle_beta 105.239(9)
_cell_angle_gamma 90
_cell_formula_units_Z 4
_cell_length_a 32.872(2)
_cell_length_b 19.2171(7)
_cell_length_c 32.400(3)
_cell_measurement_reflns_used 4236
_cell_measurement_temperature 173.00(10)
_cell_measurement_theta_max 54.1240
_cell_measurement_theta_min 3.6010
_cell_volume 19748(2)
_computing_cell_refinement 'CrysAlisPro 1.171.39.32a (Rigaku OD, 2017)'
_computing_data_collection 'CrysAlisPro 1.171.39.32a (Rigaku OD, 2017)'
_computing_data_reduction 'CrysAlisPro 1.171.39.32a (Rigaku OD, 2017)'
_computing_molecular_graphics 'Olex2 (Dolomanov et al., 2009)'
_computing_publication_material 'Olex2 (Dolomanov et al., 2009)'
_computing_structure_refinement 'ShelXL (Sheldrick, 2015)'
_computing_structure_solution 'ShelXT (Sheldrick, 2015)'
_diffrn_ambient_environment N~2~
_diffrn_ambient_temperature 173.00(10)
_diffrn_detector 'CCD plate'
_diffrn_detector_area_resol_mean 10.3376
_diffrn_detector_type AtlasS2
_diffrn_measured_fraction_theta_full 0.997
_diffrn_measured_fraction_theta_max 0.997
_diffrn_measurement_details
;
List of Runs (angles in degrees, time in seconds):

  # Type    Start    End  Width  t~exp~   \w     \q     \k     \f   Frames
#--------------------------------------------------------------------------
  1  \w   -102.00 -22.00   1.00   15.00    --  -41.81 -38.00-180.00   80
  2  \w   -116.00 -20.00   1.00   15.00    --  -41.81 -38.00 -60.00   96
  3  \w      4.00  45.00   1.00   15.00    --   41.81 -99.00  90.00   41
  4  \w     36.00  66.00   1.00   15.00    --   41.81-125.00-150.00   30
  5  \w     81.00 126.00   1.00   40.00    --  107.13  45.00  90.00   45
  6  \w    148.00 177.00   1.00   40.00    --  107.13  30.00  60.00   29
  7  \w    100.00 126.00   1.00   40.00    --  107.13 -61.00-150.00   26
  8  \w     42.00  69.00   1.00   40.00    --  107.13-125.00  90.00   27
  9  \w     92.00 121.00   1.00   40.00    --  107.13-125.00  90.00   29
 10  \w     39.00 110.00   1.00   40.00    --  107.13-125.00 -30.00   71
 11  \w     36.00  71.00   1.00   40.00    --  107.13 -61.00-150.00   35
 12  \w     78.00 178.00   1.00   40.00    --  107.13  77.00 120.00  100
 13  \w     79.00 122.00   1.00   40.00    --  107.13  30.00  60.00   43
;
_diffrn_measurement_device 'four-circle diffractometer'
_diffrn_measurement_device_type 'SuperNova, Dual, Cu at home/near, AtlasS2'
_diffrn_measurement_method '\w scans'
_diffrn_orient_matrix_type 'CrysAlisPro convention (1999,Acta A55,543-557)'
_diffrn_orient_matrix_UB_11 0.0361255000
_diffrn_orient_matrix_UB_12 0.0331576000
_diffrn_orient_matrix_UB_13 -0.0153229000
_diffrn_orient_matrix_UB_21 0.0160837000
_diffrn_orient_matrix_UB_22 0.0363854000
_diffrn_orient_matrix_UB_23 0.0436198000
_diffrn_orient_matrix_UB_31 0.0281553000
_diffrn_orient_matrix_UB_32 -0.0633528000
_diffrn_orient_matrix_UB_33 0.0170293000
_diffrn_radiation_monochromator mirror
_diffrn_radiation_probe x-ray
_diffrn_radiation_type CuK\a
_diffrn_radiation_wavelength 1.54178
_diffrn_reflns_av_R_equivalents 0.0667
_diffrn_reflns_av_unetI/netI 0.0931
_diffrn_reflns_Laue_measured_fraction_full 0.997
_diffrn_reflns_Laue_measured_fraction_max 0.997
_diffrn_reflns_limit_h_max 38
_diffrn_reflns_limit_h_min -38
_diffrn_reflns_limit_k_max 16
_diffrn_reflns_limit_k_min -22
_diffrn_reflns_limit_l_max 28
_diffrn_reflns_limit_l_min -38
_diffrn_reflns_number 36069
_diffrn_reflns_point_group_measured_fraction_full 0.997
_diffrn_reflns_point_group_measured_fraction_max 0.997
_diffrn_reflns_theta_full 65.996
_diffrn_reflns_theta_max 65.996
_diffrn_reflns_theta_min 3.409
_diffrn_source 'micro-focus sealed X-ray tube'
_diffrn_source_type 'SuperNova (Cu) X-ray Source'
_exptl_absorpt_coefficient_mu 6.500
_exptl_absorpt_correction_T_max 1.00000
_exptl_absorpt_correction_T_min 0.64966
_exptl_absorpt_correction_type multi-scan
_exptl_absorpt_process_details
;
CrysAlisPro 1.171.39.32a (Rigaku Oxford Diffraction, 2017)
Empirical absorption correction using spherical harmonics,
 implemented in SCALE3 ABSPACK scaling algorithm.
;
_exptl_crystal_colour 'light yellow'
_exptl_crystal_density_diffrn 1.240
_exptl_crystal_description block
_exptl_crystal_F_000 7328
_exptl_crystal_size_max 0.15
_exptl_crystal_size_mid 0.06
_exptl_crystal_size_min 0.025
_refine_diff_density_max 1.912
_refine_diff_density_min -0.802
_refine_diff_density_rms 0.108
_refine_ls_extinction_method none
_refine_ls_goodness_of_fit_ref 0.909
_refine_ls_hydrogen_treatment constr
_refine_ls_matrix_type full
_refine_ls_number_parameters 1015
_refine_ls_number_reflns 17166
_refine_ls_number_restraints 1059
_refine_ls_restrained_S_all 0.923
_refine_ls_R_factor_all 0.1747
_refine_ls_R_factor_gt 0.1068
_refine_ls_shift/su_max 0.001
_refine_ls_shift/su_mean 0.000
_refine_ls_structure_factor_coef Fsqd
_refine_ls_weighting_details 'w=1/[\s^2^(Fo^2^)+(0.1981P)^2^] where P=(Fo^2^+2Fc^2^)/3'
_refine_ls_weighting_scheme calc
_refine_ls_wR_factor_gt 0.2963
_refine_ls_wR_factor_ref 0.3422
_reflns_Friedel_coverage 0.000
_reflns_number_gt 7168
_reflns_number_total 17166
_reflns_threshold_expression 'I > 2\s(I)'
_cod_data_source_file c9sc00178f2.cif
_cod_data_source_block BUT-106
_cod_original_cell_volume 19748(3)
_cod_database_code 1550673
_shelx_shelxl_version_number 2018/3
_chemical_oxdiff_formula 'C H O N Cd'
_shelx_space_group_comment
;
The symmetry employed for this shelxl refinement is uniquely defined
by the following loop, which should always be used as a source of
symmetry information in preference to the above space-group names.
They are only intended as comments.
;
_shelx_estimated_absorpt_t_max 0.854
_shelx_estimated_absorpt_t_min 0.442
_reflns_odcompleteness_completeness 99.69
_reflns_odcompleteness_iscentric 1
_reflns_odcompleteness_theta 66.97
_olex2_refinement_description
;
1. Fixed Uiso
 At 1.2 times of:
  All C(H) groups
 At 1.5 times of:
  All O(H,H) groups
2. Restrained distances
 C12-N1 = C21-N2
 1.48 with sigma of 0.02
 C61-N4 = C50-N3
 1.48 with sigma of 0.02
 C58-C57
 1.48 with sigma of 0.02
 C58-O13 = C58-O14
 1.25 with sigma of 0.02
 C72-C71
 1.5 with sigma of 0.01
 C40-C37
 1.5 with sigma of 0.01
 C1-C2
 1.48 with sigma of 0.02
 C1-O1 = C1-O2
 1.26 with sigma of 0.02
 C30-C31
 1.48 with sigma of 0.02
 C31-O21 = C31-O22
 1.26 with sigma of 0.02
3. Rigid bond restraints
 All non-hydrogen atoms
 with sigma for 1-2 distances of 0.01 and sigma for 1-3 distances of 0.01
4. Uiso/Uaniso restraints and constraints
All non-hydrogen atoms have similar U: within 2A with sigma of 0.04 and sigma
for terminal atoms of 0.08
Uanis(Cd2) \\sim Ueq, Uanis(Cd3) \\sim Ueq, Uanis(Cd5) \\sim Ueq: with sigma of
0.01 and sigma for terminal atoms of 0.02
5. Others
 Fixed Sof: Cd4(0.66667) Cd5(0.33333)
6.a Rotating group:
 O10(H10A,H10B)
6.b Aromatic/amide H refined with riding coordinates:
 C53(H53), C28(H28), C9(H9), C64(H64), C26(H26), C51(H51), C62(H62), C76(H76),
 C81(H81), C24(H24), C69(H69), C49(H49), C33(H33), C4(H4), C66(H66), C46(H46),
 C13(H13), C47(H47), C22(H22), C29(H29), C55(H55), C44(H44), C38(H38), C7(H7),
 C60(H60), C73(H73), C43(H43), C11(H11), C15(H15), C36(H36), C6(H6), C74(H74),
 C77(H77), C39(H39), C20(H20), C56(H56), C70(H70), C80(H80), C3(H3), C19(H19),
 C35(H35), C59(H59), C32(H32), C16(H16)
;
_olex2_submission_special_instructions 'No special instructions were received'
_oxdiff_exptl_absorpt_empirical_details
;
Empirical correction (ABSPACK) includes:
- Absorption correction using spherical harmonics
- Frame scaling
- Detector area scaling
;
_oxdiff_exptl_absorpt_empirical_full_max 1.320
_oxdiff_exptl_absorpt_empirical_full_min 0.732

loop_
_space_group_symop_operation_xyz
'x, y, z'
'-x, y, -z+1/2'
'x+1/2, y+1/2, z'
'-x+1/2, y+1/2, -z+1/2'
'-x, -y, -z'
'x, -y, z-1/2'
'-x+1/2, -y+1/2, -z'
'x+1/2, -y+1/2, z-1/2'

loop_
_atom_site_label
_atom_site_type_symbol
_atom_site_fract_x
_atom_site_fract_y
_atom_site_fract_z
_atom_site_U_iso_or_equiv
_atom_site_adp_type
_atom_site_occupancy
_atom_site_site_symmetry_order
_atom_site_calc_flag
_atom_site_refinement_flags_posn
_atom_site_refinement_flags_adp
_atom_site_refinement_flags_occupancy
Cd1 Cd 0.500000 0.44010(4) 0.250000 0.0833(4) Uani 1 2 d S TU P
Cd2 Cd 0.66178(3) 1.36536(5) 0.60811(5) 0.1424(5) Uani 1 1 d . U .
Cd3 Cd 0.62973(4) 1.42613(6) 0.70165(6) 0.1631(6) Uani 1 1 d . U .
Cd4 Cd 0.26479(4) 0.77024(6) 0.64520(5) 0.1005(4) Uani 0.6667 1 d . U .
Cd5 Cd 0.24553(7) 0.77656(12) 0.58500(11) 0.1094(9) Uani 0.3333 1 d . U .
O15 O 0.5287(2) 0.8317(4) 0.5003(3) 0.106(2) Uani 1 1 d . U .
O16 O 0.3500(3) 0.2935(4) 0.4940(3) 0.112(3) Uani 1 1 d . U .
O18 O 0.4485(3) 0.3899(4) 0.2738(3) 0.107(2) Uani 1 1 d . U .
O19 O 0.5629(3) 0.5138(4) 0.2954(3) 0.122(3) Uani 1 1 d . U .
C52 C 0.6256(3) 0.9043(5) 0.4183(3) 0.078(2) Uani 1 1 d . U .
O8 O 0.5931(3) 1.3196(6) 0.7008(5) 0.155(3) Uani 1 1 d . U .
O20 O 0.4993(3) 0.5276(4) 0.2993(3) 0.123(3) Uani 1 1 d . U .
C27 C 0.3458(3) -0.0012(6) 0.4090(4) 0.092(3) Uani 1 1 d . U .
N2 N 0.3318(3) 0.2301(6) 0.4901(4) 0.113(3) Uani 1 1 d D U .
C63 C 0.5299(3) 1.0420(6) 0.5889(4) 0.085(2) Uani 1 1 d . U .
C53 C 0.6166(3) 0.8422(5) 0.3977(3) 0.081(2) Uani 1 1 d . U .
H53 H 0.631175 0.829382 0.377890 0.097 Uiso 1 1 calc R . .
C28 C 0.3461(3) -0.0447(5) 0.4434(4) 0.093(3) Uani 1 1 d . U .
H28 H 0.349705 -0.025406 0.470410 0.111 Uiso 1 1 calc R . .
C65 C 0.4810(3) 0.9467(6) 0.5801(4) 0.086(2) Uani 1 1 d . U .
N3 N 0.5492(3) 0.8863(5) 0.4948(4) 0.110(3) Uani 1 1 d D U .
C68 C 0.4427(3) 0.9128(5) 0.5906(4) 0.086(2) Uani 1 1 d . U .
C9 C 0.2613(3) 0.2918(5) 0.5970(4) 0.091(3) Uani 1 1 d . U .
H9 H 0.249934 0.306638 0.618915 0.109 Uiso 1 1 calc R . .
C64 C 0.4964(3) 1.0073(5) 0.5998(3) 0.073(2) Uani 1 1 d . U .
H64 H 0.484787 1.025892 0.620633 0.088 Uiso 1 1 calc R . .
O17 O 0.5077(3) 0.3428(5) 0.3063(4) 0.141(3) Uani 1 1 d . U .
C26 C 0.3749(3) 0.1125(5) 0.3924(4) 0.086(3) Uani 1 1 d . U .
H26 H 0.385119 0.089709 0.371912 0.103 Uiso 1 1 calc R . .
O5 O 0.3024(3) 0.8071(5) 0.5895(4) 0.142(3) Uani 1 1 d . U .
C75 C 0.5470(3) 1.1086(6) 0.6098(4) 0.095(3) Uani 1 1 d . U .
C50 C 0.5744(3) 0.8767(6) 0.4585(4) 0.091(3) Uani 1 1 d D U .
C23 C 0.3525(3) 0.0756(5) 0.4166(4) 0.082(2) Uani 1 1 d . U .
N4 N 0.5568(3) 0.9400(5) 0.5045(4) 0.108(3) Uani 1 1 d D U .
C5 C 0.2779(3) 0.4155(6) 0.5859(5) 0.102(3) Uani 1 1 d . U .
O11 O 0.5675(3) 1.4838(5) 0.6717(5) 0.166(4) Uani 1 1 d . U .
C42 C 0.5503(4) 0.6096(6) 0.3345(4) 0.095(3) Uani 1 1 d . U .
C8 C 0.2793(4) 0.3396(7) 0.5759(4) 0.103(3) Uani 1 1 d . U .
O1 O 0.2579(3) 0.6734(5) 0.5901(4) 0.152(3) Uani 1 1 d D U .
C51 C 0.6041(3) 0.9228(5) 0.4482(3) 0.082(2) Uani 1 1 d . U .
H51 H 0.609141 0.965894 0.461575 0.099 Uiso 1 1 calc R . .
C62 C 0.5453(3) 1.0117(8) 0.5568(4) 0.104(3) Uani 1 1 d . U .
H62 H 0.566251 1.034918 0.547872 0.125 Uiso 1 1 calc R . .
O7 O 0.6120(4) 1.3452(5) 0.6431(5) 0.173(4) Uani 1 1 d . U .
C54 C 0.6595(4) 0.9514(5) 0.4092(4) 0.090(3) Uani 1 1 d . U .
C25 C 0.3817(4) 0.1846(5) 0.3995(4) 0.091(3) Uani 1 1 d . U .
C10 C 0.2596(4) 0.2204(6) 0.5861(4) 0.103(3) Uani 1 1 d . U .
C76 C 0.5520(4) 1.1209(6) 0.6521(4) 0.098(3) Uani 1 1 d . U .
H76 H 0.545283 1.086555 0.669411 0.118 Uiso 1 1 calc R . .
C81 C 0.5555(3) 1.1637(7) 0.5836(5) 0.113(3) Uani 1 1 d . U .
H81 H 0.550844 1.157450 0.554304 0.135 Uiso 1 1 calc R . .
C24 C 0.3653(3) 0.2177(5) 0.4303(4) 0.090(3) Uani 1 1 d . U .
H24 H 0.368730 0.265478 0.434212 0.109 Uiso 1 1 calc R . .
O24 O 0.1704(4) 0.0298(5) 0.6996(5) 0.168(4) Uani 1 1 d . U .
C45 C 0.5740(3) 0.7327(5) 0.3809(4) 0.090(3) Uani 1 1 d . U .
O2 O 0.2761(4) 0.6528(5) 0.6503(5) 0.171(4) Uani 1 1 d D U .
C69 C 0.4381(4) 0.9129(6) 0.6311(4) 0.103(3) Uani 1 1 d . U .
H69 H 0.458569 0.932807 0.653370 0.124 Uiso 1 1 calc R . .
N1 N 0.3120(4) 0.1967(4) 0.5012(4) 0.114(3) Uani 1 1 d D U .
C37 C 0.4482(4) 0.3058(6) 0.3272(4) 0.111(4) Uani 1 1 d D U .
C48 C 0.5860(3) 0.7973(5) 0.4053(4) 0.083(2) Uani 1 1 d . U .
C30 C 0.3342(3) -0.1447(6) 0.3994(6) 0.113(3) Uani 1 1 d D U .
C49 C 0.5654(3) 0.8147(6) 0.4371(4) 0.088(3) Uani 1 1 d . U .
H49 H 0.545862 0.784291 0.443376 0.106 Uiso 1 1 calc R . .
O23 O 0.1552(3) -0.0326(5) 0.6434(5) 0.170(5) Uani 1 1 d . U .
C33 C 0.3392(5) -0.0290(7) 0.3693(5) 0.121(4) Uani 1 1 d . U .
H33 H 0.338634 -0.000975 0.345718 0.146 Uiso 1 1 calc R . .
O21 O 0.3419(5) -0.2598(6) 0.4251(5) 0.180(4) Uani 1 1 d D U .
C4 C 0.2823(4) 0.4380(6) 0.6272(5) 0.108(3) Uani 1 1 d . U .
H4 H 0.287387 0.405957 0.649514 0.130 Uiso 1 1 calc R . .
C40 C 0.4708(4) 0.3484(6) 0.3009(4) 0.104(3) Uani 1 1 d D U .
C66 C 0.4989(4) 0.9167(7) 0.5505(4) 0.098(3) Uani 1 1 d . U .
H66 H 0.489269 0.873607 0.538882 0.118 Uiso 1 1 calc R . .
C46 C 0.5327(3) 0.7089(6) 0.3689(4) 0.101(3) Uani 1 1 d . U .
H46 H 0.512284 0.735325 0.376779 0.122 Uiso 1 1 calc R . .
C13 C 0.2997(4) 0.3156(8) 0.5457(4) 0.113(3) Uani 1 1 d . U .
H13 H 0.313582 0.347424 0.532615 0.135 Uiso 1 1 calc R . .
C47 C 0.5205(4) 0.6504(6) 0.3469(4) 0.108(4) Uani 1 1 d . U .
H47 H 0.492327 0.637015 0.339836 0.129 Uiso 1 1 calc R . .
C22 C 0.3369(3) 0.1096(6) 0.4465(4) 0.088(2) Uani 1 1 d . U .
H22 H 0.321194 0.084680 0.461495 0.105 Uiso 1 1 calc R . .
C29 C 0.3413(3) -0.1131(6) 0.4385(5) 0.108(3) Uani 1 1 d . U .
H29 H 0.342888 -0.140538 0.462493 0.130 Uiso 1 1 calc R . .
C14 C 0.2356(4) 0.1675(6) 0.6078(5) 0.109(3) Uani 1 1 d . U .
C55 C 0.6870(3) 0.9854(5) 0.4429(4) 0.097(3) Uani 1 1 d . U .
H55 H 0.683788 0.980432 0.470441 0.116 Uiso 1 1 calc R . .
C44 C 0.6025(4) 0.6928(6) 0.3692(4) 0.102(3) Uani 1 1 d . U .
H44 H 0.630460 0.707259 0.376096 0.123 Uiso 1 1 calc R . .
C38 C 0.4635(4) 0.2405(6) 0.3431(5) 0.124(4) Uani 1 1 d . U .
H38 H 0.487775 0.222636 0.337393 0.149 Uiso 1 1 calc R . .
O6 O 0.3315(3) 0.8174(7) 0.6563(5) 0.170(4) Uani 1 1 d . U .
C34 C 0.4043(4) 0.2265(5) 0.3735(4) 0.094(3) Uani 1 1 d . U .
C21 C 0.3440(4) 0.1803(6) 0.4551(4) 0.098(3) Uani 1 1 d D U .
C7 C 0.2670(4) 0.5335(8) 0.5618(6) 0.136(4) Uani 1 1 d . U .
H7 H 0.262084 0.564934 0.539250 0.163 Uiso 1 1 calc R . .
C72 C 0.3304(4) 0.8218(7) 0.6151(8) 0.142(4) Uani 1 1 d D U .
O22 O 0.3110(4) -0.2495(6) 0.3614(5) 0.198(6) Uani 1 1 d D U .
C12 C 0.2998(5) 0.2451(9) 0.5346(4) 0.131(4) Uani 1 1 d D U .
C60 C 0.6640(5) 0.9598(7) 0.3679(5) 0.122(4) Uani 1 1 d . U .
H60 H 0.646675 0.936981 0.344528 0.147 Uiso 1 1 calc R . .
C71 C 0.3704(4) 0.8560(6) 0.6096(7) 0.134(4) Uani 1 1 d D U .
C73 C 0.3743(4) 0.8551(7) 0.5671(6) 0.132(4) Uani 1 1 d . U .
H73 H 0.353025 0.835980 0.545210 0.159 Uiso 1 1 calc R . .
C61 C 0.5309(4) 0.9492(9) 0.5377(4) 0.117(3) Uani 1 1 d D U .
C1 C 0.2684(6) 0.6282(7) 0.6128(6) 0.166(5) Uani 1 1 d D U .
C79 C 0.5951(5) 1.3054(8) 0.6652(8) 0.140(4) Uani 1 1 d . U .
C43 C 0.5916(4) 0.6290(6) 0.3464(4) 0.103(3) Uani 1 1 d . U .
H43 H 0.612184 0.601342 0.339801 0.124 Uiso 1 1 calc R . .
C41 C 0.5373(4) 0.5466(6) 0.3079(4) 0.100(3) Uani 1 1 d . U .
C11 C 0.2785(5) 0.1998(7) 0.5546(4) 0.120(4) Uani 1 1 d . U .
H11 H 0.276857 0.153209 0.546644 0.144 Uiso 1 1 calc R . .
C57 C 0.7234(5) 1.0359(6) 0.3988(8) 0.142(5) Uani 1 1 d D U .
C15 C 0.2387(4) 0.1741(6) 0.6479(5) 0.104(3) Uani 1 1 d . U .
H15 H 0.254437 0.209324 0.664256 0.124 Uiso 1 1 calc R . .
C36 C 0.4100(4) 0.3282(6) 0.3328(4) 0.110(4) Uani 1 1 d . U .
H36 H 0.397256 0.368334 0.319293 0.132 Uiso 1 1 calc R . .
C6 C 0.2707(4) 0.4653(8) 0.5553(5) 0.120(3) Uani 1 1 d . U .
H6 H 0.268075 0.450892 0.527361 0.145 Uiso 1 1 calc R . .
C2 C 0.2707(4) 0.5550(7) 0.6021(7) 0.130(4) Uani 1 1 d D U .
C74 C 0.4120(4) 0.8846(6) 0.5578(5) 0.116(3) Uani 1 1 d . U .
H74 H 0.415025 0.884222 0.530103 0.139 Uiso 1 1 calc R . .
C77 C 0.5665(4) 1.1824(7) 0.6688(5) 0.114(3) Uani 1 1 d . U .
H77 H 0.569347 1.190405 0.697763 0.136 Uiso 1 1 calc R . .
C39 C 0.4423(4) 0.2027(5) 0.3672(4) 0.108(4) Uani 1 1 d . U .
H39 H 0.453621 0.160812 0.379442 0.130 Uiso 1 1 calc R . .
C20 C 0.2120(5) 0.1167(5) 0.5830(5) 0.131(4) Uani 1 1 d . U .
H20 H 0.209254 0.116001 0.553698 0.157 Uiso 1 1 calc R . .
C56 C 0.7186(4) 1.0260(6) 0.4363(6) 0.130(4) Uani 1 1 d . U .
H56 H 0.737172 1.047159 0.459565 0.156 Uiso 1 1 calc R . .
C70 C 0.4018(4) 0.8825(7) 0.6391(6) 0.124(4) Uani 1 1 d . U .
H70 H 0.400044 0.881130 0.667265 0.149 Uiso 1 1 calc R . .
C80 C 0.5706(4) 1.2253(8) 0.6022(6) 0.123(4) Uani 1 1 d . U .
H80 H 0.576160 1.261103 0.585150 0.147 Uiso 1 1 calc R . .
C78 C 0.5777(4) 1.2357(7) 0.6438(6) 0.115(3) Uani 1 1 d . U .
O10 O 0.6313(5) 1.4563(7) 0.7685(5) 0.197(4) Uani 1 1 d . U .
H10A H 0.647146 1.422472 0.795797 0.296 Uiso 1 1 d GR . .
H10B H 0.601799 1.458084 0.779109 0.296 Uiso 1 1 d GR . .
C3 C 0.2790(4) 0.5094(7) 0.6359(5) 0.125(4) Uani 1 1 d . U .
H3 H 0.282497 0.525202 0.663738 0.150 Uiso 1 1 calc R . .
C19 C 0.1931(5) 0.0686(6) 0.6006(6) 0.145(5) Uani 1 1 d . U .
H19 H 0.179349 0.031466 0.584288 0.174 Uiso 1 1 calc R . .
C17 C 0.1940(4) 0.0740(6) 0.6433(6) 0.128(4) Uani 1 1 d . U .
C35 C 0.3908(4) 0.2895(5) 0.3591(4) 0.109(4) Uani 1 1 d . U .
H35 H 0.367874 0.308529 0.366832 0.131 Uiso 1 1 calc R . .
C59 C 0.6978(5) 1.0071(9) 0.3638(6) 0.149(5) Uani 1 1 d . U .
H59 H 0.701353 1.017067 0.336868 0.179 Uiso 1 1 calc R . .
C32 C 0.3332(5) -0.1022(8) 0.3648(5) 0.133(4) Uani 1 1 d . U .
H32 H 0.328551 -0.122002 0.337740 0.160 Uiso 1 1 calc R . .
C16 C 0.2169(5) 0.1249(8) 0.6651(6) 0.139(5) Uani 1 1 d . U .
H16 H 0.218648 0.128035 0.694103 0.167 Uiso 1 1 calc R . .
O3 O 0.2712(6) 0.7891(11) 0.7183(5) 0.255(7) Uani 1 1 d . U .
C18 C 0.1716(6) 0.0195(9) 0.6614(9) 0.166(5) Uani 1 1 d . U .
C31 C 0.3275(5) -0.2209(7) 0.3932(6) 0.142(5) Uani 1 1 d D U .
O13 O 0.7931(5) 1.0892(7) 0.4284(6) 0.214(5) Uani 1 1 d D U .
O14 O 0.7622(4) 1.1096(7) 0.3655(6) 0.235(7) Uani 1 1 d D U .
C58 C 0.7604(5) 1.0802(10) 0.3969(7) 0.191(6) Uani 1 1 d D U .
O4 O 0.2230(8) 0.772(2) 0.5065(6) 0.45(3) Uani 1 1 d . U .
O9 O 0.6910(4) 1.3600(10) 0.7257(10) 0.356(13) Uani 1 1 d . U .
O12 O 0.6089(7) 1.4034(10) 0.5506(7) 0.291(10) Uani 1 1 d . U .

loop_
_atom_site_aniso_label
_atom_site_aniso_U_11
_atom_site_aniso_U_22
_atom_site_aniso_U_33
_atom_site_aniso_U_23
_atom_site_aniso_U_13
_atom_site_aniso_U_12
Cd1 0.0987(7) 0.0473(5) 0.1179(9) 0.000 0.0532(6) 0.000
Cd2 0.1162(7) 0.0856(6) 0.2501(15) -0.0234(7) 0.0920(9) -0.0219(5)
Cd3 0.1384(9) 0.1091(8) 0.2718(18) -0.0444(9) 0.1072(11) -0.0228(7)
Cd4 0.0927(8) 0.0661(7) 0.1444(12) 0.0078(7) 0.0339(8) -0.0105(6)
Cd5 0.0740(13) 0.0611(12) 0.188(3) 0.0108(15) 0.0247(15) -0.0113(10)
O15 0.109(5) 0.066(4) 0.160(7) -0.010(4) 0.067(5) -0.030(4)
O16 0.136(6) 0.071(4) 0.152(7) 0.001(4) 0.080(6) -0.028(4)
O18 0.128(5) 0.064(4) 0.149(7) 0.009(4) 0.076(5) -0.015(4)
O19 0.114(5) 0.084(5) 0.169(8) -0.031(5) 0.038(5) -0.007(4)
C52 0.073(5) 0.057(5) 0.095(7) -0.007(4) 0.008(4) 0.000(4)
O8 0.128(7) 0.109(6) 0.241(11) 0.001(6) 0.074(9) -0.016(5)
O20 0.116(5) 0.092(5) 0.165(8) -0.036(5) 0.045(6) -0.038(4)
C27 0.077(6) 0.083(5) 0.115(7) 0.015(4) 0.021(6) -0.020(5)
N2 0.105(7) 0.104(6) 0.131(8) 0.041(5) 0.036(6) -0.004(5)
C63 0.062(5) 0.098(6) 0.100(7) 0.026(4) 0.031(5) 0.009(4)
C53 0.076(6) 0.073(5) 0.094(7) -0.013(5) 0.022(5) 0.000(4)
C28 0.061(5) 0.084(5) 0.133(7) 0.027(5) 0.025(6) -0.023(5)
C65 0.067(5) 0.094(6) 0.087(7) -0.001(5) 0.001(4) 0.005(4)
N3 0.105(7) 0.076(5) 0.138(8) -0.011(5) 0.009(5) -0.021(5)
C68 0.094(6) 0.055(5) 0.099(7) 0.001(5) 0.009(5) -0.003(4)
C9 0.095(7) 0.072(5) 0.106(8) -0.010(5) 0.026(6) 0.017(5)
C64 0.071(5) 0.088(6) 0.066(6) 0.006(4) 0.027(4) -0.004(4)
O17 0.132(6) 0.111(6) 0.206(10) 0.055(6) 0.092(7) 0.008(5)
C26 0.095(7) 0.068(5) 0.101(7) 0.010(5) 0.037(6) -0.005(5)
O5 0.102(5) 0.078(5) 0.245(8) -0.007(6) 0.045(6) -0.022(5)
C75 0.056(5) 0.105(6) 0.125(7) 0.019(5) 0.027(6) -0.008(5)
C50 0.079(6) 0.084(6) 0.103(7) 0.011(5) 0.010(5) 0.003(5)
C23 0.074(5) 0.071(4) 0.101(7) 0.021(4) 0.023(5) -0.008(4)
N4 0.090(6) 0.074(5) 0.151(8) -0.004(5) 0.019(5) -0.037(5)
C5 0.077(6) 0.081(5) 0.146(9) -0.004(5) 0.030(7) -0.002(5)
O11 0.148(7) 0.097(5) 0.286(12) -0.021(7) 0.117(7) -0.003(5)
C42 0.094(6) 0.092(6) 0.101(8) -0.015(5) 0.026(6) -0.028(5)
C8 0.086(7) 0.099(5) 0.126(9) -0.003(5) 0.028(6) 0.011(6)
O1 0.094(6) 0.081(4) 0.294(9) -0.003(5) 0.076(7) -0.012(4)
C51 0.094(6) 0.060(5) 0.081(6) -0.016(4) -0.001(4) 0.002(4)
C62 0.065(6) 0.164(9) 0.088(7) 0.017(6) 0.030(5) 0.000(6)
O7 0.172(8) 0.083(5) 0.313(9) -0.027(6) 0.152(8) -0.032(5)
C54 0.107(7) 0.052(5) 0.112(7) -0.008(5) 0.029(5) -0.005(4)
C25 0.100(7) 0.053(4) 0.128(8) 0.013(5) 0.043(6) 0.008(5)
C10 0.117(8) 0.078(5) 0.099(7) -0.005(5) 0.002(6) 0.035(5)
C76 0.094(7) 0.088(6) 0.125(7) 0.011(5) 0.052(7) -0.008(5)
C81 0.067(6) 0.134(8) 0.143(8) 0.037(6) 0.039(6) -0.020(6)
C24 0.102(7) 0.061(5) 0.109(8) 0.005(5) 0.027(6) 0.009(5)
O24 0.145(8) 0.094(6) 0.282(13) -0.036(8) 0.086(10) -0.050(6)
C45 0.077(5) 0.069(5) 0.130(8) -0.012(5) 0.039(6) -0.012(4)
O2 0.135(8) 0.074(5) 0.321(10) 0.018(5) 0.091(10) 0.013(5)
C69 0.100(7) 0.091(7) 0.118(7) 0.012(7) 0.028(6) -0.017(6)
N1 0.138(8) 0.055(5) 0.141(8) 0.011(5) 0.024(6) -0.031(5)
C37 0.130(8) 0.070(6) 0.153(10) 0.021(6) 0.073(8) -0.006(5)
C48 0.074(5) 0.072(5) 0.094(7) 0.000(4) 0.007(5) -0.009(4)
C30 0.056(5) 0.086(6) 0.181(10) 0.004(5) 0.003(7) -0.017(5)
C49 0.074(6) 0.088(6) 0.097(7) 0.004(5) 0.011(5) -0.012(5)
O23 0.130(7) 0.086(6) 0.314(14) -0.057(7) 0.094(9) -0.024(5)
C33 0.143(10) 0.094(6) 0.113(7) -0.001(6) 0.007(9) -0.023(8)
O21 0.211(12) 0.100(7) 0.273(12) 0.026(7) 0.139(9) -0.014(7)
C4 0.098(7) 0.075(5) 0.155(8) -0.006(6) 0.040(8) -0.017(6)
C40 0.122(7) 0.069(5) 0.143(9) 0.011(5) 0.075(7) 0.008(5)
C66 0.103(7) 0.104(7) 0.077(7) -0.011(5) 0.004(5) 0.014(6)
C46 0.080(5) 0.085(7) 0.135(10) -0.022(6) 0.020(6) -0.019(5)
C13 0.118(9) 0.125(7) 0.096(8) 0.015(6) 0.029(6) 0.032(7)
C47 0.089(6) 0.097(7) 0.143(10) -0.026(6) 0.040(7) -0.029(5)
C22 0.068(5) 0.100(5) 0.094(7) 0.024(5) 0.020(5) 0.000(5)
C29 0.079(6) 0.085(6) 0.161(9) 0.023(6) 0.035(7) -0.034(6)
C14 0.124(8) 0.061(5) 0.134(8) -0.026(5) 0.020(7) 0.020(5)
C55 0.098(7) 0.047(5) 0.150(8) -0.022(5) 0.042(6) -0.011(4)
C44 0.089(6) 0.075(6) 0.146(10) -0.020(6) 0.039(7) -0.014(5)
C38 0.130(9) 0.073(6) 0.197(13) 0.033(7) 0.092(9) 0.008(6)
O6 0.102(6) 0.141(8) 0.252(9) 0.042(9) 0.023(6) -0.027(6)
C34 0.107(7) 0.054(5) 0.131(8) 0.007(5) 0.053(6) -0.006(5)
C21 0.082(6) 0.089(5) 0.116(8) 0.020(5) 0.016(5) 0.003(5)
C7 0.094(8) 0.110(7) 0.208(11) 0.051(7) 0.047(10) 0.011(8)
C72 0.094(7) 0.066(7) 0.262(12) -0.004(10) 0.036(7) -0.007(6)
O22 0.144(9) 0.117(8) 0.300(14) -0.089(8) -0.001(10) 0.019(7)
C12 0.136(10) 0.139(9) 0.107(9) 0.008(7) 0.014(7) 0.067(8)
C60 0.148(10) 0.094(8) 0.131(8) 0.008(7) 0.048(8) -0.009(7)
C71 0.092(6) 0.062(6) 0.245(12) 0.021(9) 0.035(8) -0.004(5)
C73 0.084(7) 0.075(7) 0.209(11) -0.008(10) -0.012(8) -0.006(6)
C61 0.091(7) 0.144(9) 0.112(9) 0.009(7) 0.021(6) 0.033(6)
C1 0.110(10) 0.078(5) 0.318(14) 0.007(6) 0.070(13) -0.007(8)
C79 0.102(7) 0.090(6) 0.251(12) 0.011(7) 0.084(8) -0.002(5)
C43 0.092(6) 0.084(6) 0.139(10) -0.027(6) 0.042(7) -0.008(5)
C41 0.099(6) 0.080(6) 0.123(9) -0.010(5) 0.035(6) -0.017(5)
C11 0.153(11) 0.094(7) 0.099(9) -0.020(6) 0.007(6) 0.054(7)
C57 0.132(9) 0.053(6) 0.264(14) 0.032(9) 0.094(9) -0.001(6)
C15 0.103(8) 0.075(6) 0.130(8) -0.031(6) 0.025(7) -0.013(5)
C36 0.126(8) 0.068(6) 0.153(10) 0.030(6) 0.070(8) 0.007(5)
C6 0.080(7) 0.116(7) 0.163(9) 0.023(6) 0.026(8) -0.001(7)
C2 0.067(6) 0.084(5) 0.244(12) 0.015(6) 0.052(9) -0.011(5)
C74 0.103(7) 0.081(7) 0.140(8) -0.004(7) -0.011(6) -0.011(6)
C77 0.093(7) 0.100(7) 0.163(9) 0.000(6) 0.059(8) -0.012(6)
C39 0.126(8) 0.058(5) 0.164(11) 0.024(6) 0.079(8) 0.005(5)
C20 0.162(11) 0.047(5) 0.149(9) -0.016(6) -0.020(8) 0.023(5)
C56 0.109(8) 0.057(6) 0.228(12) -0.004(8) 0.050(9) -0.024(6)
C70 0.094(7) 0.101(8) 0.188(10) 0.013(8) 0.057(7) -0.013(6)
C80 0.074(7) 0.113(8) 0.184(9) 0.049(7) 0.038(9) -0.015(6)
C78 0.070(6) 0.089(6) 0.189(9) 0.030(6) 0.044(8) 0.002(5)
O10 0.167(10) 0.199(12) 0.256(9) -0.021(8) 0.108(8) -0.061(8)
C3 0.125(9) 0.084(6) 0.174(10) -0.026(6) 0.055(9) -0.014(7)
C19 0.160(12) 0.047(6) 0.201(10) -0.032(7) 0.001(10) 0.006(6)
C17 0.092(7) 0.067(6) 0.225(11) -0.037(7) 0.043(9) 0.003(5)
C35 0.123(8) 0.062(5) 0.166(11) 0.015(6) 0.083(8) -0.001(5)
C59 0.143(11) 0.136(12) 0.190(12) 0.072(10) 0.083(9) 0.023(7)
C32 0.134(10) 0.106(7) 0.143(9) -0.009(6) 0.008(9) 0.010(8)
C16 0.134(10) 0.116(9) 0.187(11) -0.049(8) 0.078(9) -0.044(7)
O3 0.251(17) 0.315(19) 0.217(7) -0.031(11) 0.094(11) 0.055(15)
C18 0.130(10) 0.097(8) 0.291(15) -0.054(9) 0.087(12) -0.021(7)
C31 0.092(8) 0.094(7) 0.240(14) -0.016(6) 0.041(10) 0.007(7)
O13 0.162(10) 0.133(9) 0.388(17) -0.035(11) 0.147(10) -0.050(9)
O14 0.155(8) 0.170(10) 0.450(18) 0.175(12) 0.205(10) 0.084(7)
C58 0.133(10) 0.135(12) 0.348(18) 0.059(12) 0.139(10) 0.015(8)
O4 0.45(4) 0.62(5) 0.171(7) 0.16(2) -0.097(19) -0.36(4)
O9 0.100(7) 0.262(19) 0.67(3) -0.16(2) 0.030(11) 0.028(7)
O12 0.27(2) 0.250(19) 0.318(17) 0.093(17) 0.018(13) -0.014(17)

loop_
_atom_type_symbol
_atom_type_description
_atom_type_scat_dispersion_real
_atom_type_scat_dispersion_imag
_atom_type_scat_source
C C 0.0181 0.0091 'International Tables Vol C Tables 4.2.6.8 and 6.1.1.4'
H H 0.0000 0.0000 'International Tables Vol C Tables 4.2.6.8 and 6.1.1.4'
Cd Cd 0.1185 4.6533 'International Tables Vol C Tables 4.2.6.8 and 6.1.1.4'
N N 0.0311 0.0180 'International Tables Vol C Tables 4.2.6.8 and 6.1.1.4'
O O 0.0492 0.0322 'International Tables Vol C Tables 4.2.6.8 and 6.1.1.4'

loop_
_geom_angle_atom_site_label_1
_geom_angle_atom_site_label_2
_geom_angle_atom_site_label_3
_geom_angle
_geom_angle_site_symmetry_1
_geom_angle_site_symmetry_3
O18 Cd1 O18 129.3(4) . 2_655
O18 Cd1 O19 82.5(3) . 2_655
O18 Cd1 O19 126.4(3) . .
O18 Cd1 O19 126.4(3) 2_655 2_655
O18 Cd1 O19 82.5(3) 2_655 .
O18 Cd1 O20 86.0(3) 2_655 2_655
O18 Cd1 O20 133.6(3) . 2_655
O18 Cd1 O20 133.6(3) 2_655 .
O18 Cd1 O20 86.0(3) . .
O18 Cd1 O17 52.4(3) 2_655 2_655
O18 Cd1 O17 52.4(3) . .
O18 Cd1 O17 89.4(3) 2_655 .
O18 Cd1 O17 89.4(3) . 2_655
O18 Cd1 C40 110.0(3) . 2_655
O18 Cd1 C40 27.1(3) . .
O18 Cd1 C40 27.1(3) 2_655 2_655
O18 Cd1 C40 110.0(3) 2_655 .
O19 Cd1 O19 114.4(4) 2_655 .
O19 Cd1 C40 111.0(4) . .
O19 Cd1 C40 109.6(4) 2_655 .
O19 Cd1 C40 111.0(4) 2_655 2_655
O19 Cd1 C40 109.6(4) . 2_655
O20 Cd1 O19 81.1(3) 2_655 .
O20 Cd1 O19 51.0(3) 2_655 2_655
O20 Cd1 O19 51.0(3) . .
O20 Cd1 O19 81.1(3) . 2_655
O20 Cd1 O20 87.3(5) . 2_655
O20 Cd1 O17 174.0(3) . 2_655
O20 Cd1 O17 174.0(3) 2_655 .
O20 Cd1 O17 93.2(4) . .
O20 Cd1 O17 93.2(4) 2_655 2_655
O20 Cd1 C40 89.0(3) . .
O20 Cd1 C40 160.6(4) 2_655 .
O20 Cd1 C40 160.6(4) . 2_655
O20 Cd1 C40 89.0(3) 2_655 2_655
O17 Cd1 O19 94.5(3) . .
O17 Cd1 O19 135.0(3) . 2_655
O17 Cd1 O19 135.0(3) 2_655 .
O17 Cd1 O19 94.5(3) 2_655 2_655
O17 Cd1 O17 87.0(5) . 2_655
O17 Cd1 C40 25.4(3) . .
O17 Cd1 C40 88.5(3) 2_655 .
O17 Cd1 C40 25.4(3) 2_655 2_655
O17 Cd1 C40 88.5(3) . 2_655
C40 Cd1 C40 100.4(5) 2_655 .
O7 Cd2 O23 73.9(4) . 3_565
O7 Cd2 O21 97.4(4) . 5_666
O7 Cd2 O22 83.1(5) . 5_666
O7 Cd2 O13 167.2(4) . 7_676
O7 Cd2 O14 131.5(5) . 7_676
O7 Cd2 O12 88.2(7) . .
O23 Cd2 O22 129.0(5) 3_565 5_666
O23 Cd2 O14 83.1(5) 3_565 7_676
O23 Cd2 O12 89.0(7) 3_565 .
O21 Cd2 O23 170.8(4) 5_666 3_565
O21 Cd2 O22 50.7(4) 5_666 5_666
O21 Cd2 O13 93.2(4) 5_666 7_676
O21 Cd2 O14 105.1(5) 5_666 7_676
O21 Cd2 O12 87.9(7) 5_666 .
O13 Cd2 O23 95.1(5) 7_676 3_565
O13 Cd2 O22 109.2(5) 7_676 5_666
O13 Cd2 O14 51.2(5) 7_676 7_676
O13 Cd2 O12 85.0(7) 7_676 .
O14 Cd2 O22 79.2(4) 7_676 5_666
O12 Cd2 O22 135.7(6) . 5_666
O12 Cd2 O14 134.2(6) . 7_676
O8 Cd3 O7 54.2(4) . .
O8 Cd3 O24 175.5(4) . 3_565
O8 Cd3 O23 124.0(4) . 3_565
O8 Cd3 C79 26.3(4) . .
O11 Cd3 O8 91.0(4) . .
O11 Cd3 O7 88.5(4) . .
O11 Cd3 O24 91.6(4) . 3_565
O11 Cd3 O23 87.9(4) . 3_565
O11 Cd3 C79 90.2(4) . .
O11 Cd3 O9 173.9(6) . .
O7 Cd3 O24 122.2(4) . 3_565
O7 Cd3 C79 28.0(5) . .
O24 Cd3 C79 150.1(6) 3_565 .
O23 Cd3 O7 69.7(3) 3_565 .
O23 Cd3 O24 52.6(4) 3_565 3_565
O23 Cd3 C79 97.7(5) 3_565 .
O10 Cd3 O8 96.8(5) . .
O10 Cd3 O11 94.4(5) . .
O10 Cd3 O7 151.0(4) . .
O10 Cd3 O24 86.6(5) . 3_565
O10 Cd3 O23 139.1(4) . 3_565
O10 Cd3 C79 123.1(5) . .
O10 Cd3 O9 91.1(8) . .
O9 Cd3 O8 85.7(6) . .
O9 Cd3 O7 85.4(6) . .
O9 Cd3 O24 91.3(6) . 3_565
O9 Cd3 O23 89.7(8) . 3_565
O9 Cd3 C79 84.6(6) . .
Cd5 Cd4 O5 48.9(3) . .
Cd5 Cd4 O1 51.7(3) . .
Cd5 Cd4 O2 98.2(4) . .
Cd5 Cd4 O6 100.5(4) . .
Cd5 Cd4 O22 82.2(4) . 7_556
Cd5 Cd4 O3 161.3(5) . .
Cd5 Cd4 O14 77.5(5) . 5_676
O5 Cd4 O1 71.1(3) . .
O2 Cd4 O5 103.1(4) . .
O2 Cd4 O1 46.6(4) . .
O2 Cd4 O6 104.2(5) . .
O2 Cd4 O22 89.3(4) . 7_556
O2 Cd4 O3 96.3(6) . .
O2 Cd4 O14 168.7(5) . 5_676
O6 Cd4 O5 51.9(4) . .
O6 Cd4 O1 107.5(5) . .
O6 Cd4 O22 165.5(4) . 7_556
O6 Cd4 O3 87.3(7) . .
O6 Cd4 O14 86.9(4) . 5_676
O22 Cd4 O5 130.5(5) 7_556 .
O22 Cd4 O1 85.4(3) 7_556 .
O3 Cd4 O5 137.8(6) . .
O3 Cd4 O1 141.9(6) . .
O3 Cd4 O22 86.1(6) . 7_556
O3 Cd4 O14 86.0(6) . 5_676
O14 Cd4 O5 82.2(3) 5_676 .
O14 Cd4 O1 128.6(5) 5_676 .
O14 Cd4 O22 79.8(4) 5_676 7_556
Cd4 Cd5 O5 83.4(4) . .
Cd4 Cd5 O1 81.2(4) . .
Cd4 Cd5 O4 173.9(10) . .
O5 Cd5 O1 97.0(4) . .
O5 Cd5 O4 96.4(6) . .
O1 Cd5 O4 92.8(10) . .
C40 O18 Cd1 99.0(7) . .
C41 O19 Cd1 87.4(8) . .
C53 C52 C51 118.8(9) . .
C53 C52 C54 120.1(10) . .
C51 C52 C54 121.1(9) . .
C79 O8 Cd3 93.0(10) . .
C41 O20 Cd1 100.0(8) . .
C28 C27 C23 119.2(11) . .
C33 C27 C28 119.2(12) . .
C33 C27 C23 121.5(11) . .
O16 N2 C21 114.4(9) . .
N1 N2 O16 145.8(13) . .
N1 N2 C21 99.8(11) . .
C64 C63 C75 121.3(9) . .
C62 C63 C64 116.6(11) . .
C62 C63 C75 122.1(10) . .
C52 C53 C48 122.0(10) . .
C29 C28 C27 121.6(13) . .
C64 C65 C68 119.0(10) . .
C64 C65 C66 120.7(11) . .
C66 C65 C68 120.2(10) . .
O15 N3 C50 113.1(9) . .
N4 N3 O15 145.6(13) . .
N4 N3 C50 101.3(10) . .
C69 C68 C65 121.4(10) . .
C69 C68 C74 120.0(12) . .
C74 C68 C65 118.5(11) . .
C8 C9 C10 121.4(11) . .
C65 C64 C63 120.4(10) . .
C40 O17 Cd1 85.5(7) . .
C23 C26 C25 119.4(10) . .
Cd5 O5 Cd4 47.6(3) . .
C72 O5 Cd4 90.2(13) . .
C72 O5 Cd5 137.5(14) . .
C76 C75 C63 122.8(10) . .
C76 C75 C81 118.7(12) . .
C81 C75 C63 118.4(12) . .
C51 C50 N3 127.9(10) . .
C49 C50 N3 112.6(9) . .
C49 C50 C51 119.5(10) . .
C26 C23 C27 118.7(10) . .
C22 C23 C27 121.3(9) . .
C22 C23 C26 120.1(10) . .
N3 N4 C61 100.5(11) . .
C4 C5 C8 121.0(13) . .
C6 C5 C8 122.6(14) . .
C6 C5 C4 116.3(13) . .
C47 C42 C41 120.7(10) . .
C43 C42 C47 119.2(11) . .
C43 C42 C41 120.1(11) . .
C9 C8 C5 120.2(11) . .
C9 C8 C13 118.5(12) . .
C13 C8 C5 121.3(13) . .
Cd5 O1 Cd4 47.1(2) . .
C1 O1 Cd4 98.5(12) . .
C1 O1 Cd5 145.6(13) . .
C52 C51 C50 120.8(9) . .
C61 C62 C63 123.4(11) . .
Cd2 O7 Cd3 103.2(4) . .
C79 O7 Cd2 150.4(10) . .
C79 O7 Cd3 89.7(12) . .
C55 C54 C52 119.1(11) . .
C55 C54 C60 119.3(12) . .
C60 C54 C52 121.6(11) . .
C26 C25 C34 121.1(10) . .
C24 C25 C26 119.0(10) . .
C24 C25 C34 119.8(9) . .
C9 C10 C14 120.8(11) . .
C11 C10 C9 117.7(13) . .
C11 C10 C14 121.5(11) . .
C77 C76 C75 120.0(12) . .
C80 C81 C75 119.1(14) . .
C21 C24 C25 121.3(10) . .
C18 O24 Cd3 93.3(11) . 3_435
C46 C45 C48 122.2(10) . .
C44 C45 C48 121.9(10) . .
C44 C45 C46 115.9(10) . .
C1 O2 Cd4 108.1(10) . .
C68 C69 C70 119.4(13) . .
N2 N1 C12 99.8(12) . .
C38 C37 C40 120.7(11) . .
C36 C37 C40 120.3(11) . .
C36 C37 C38 118.8(9) . .
C53 C48 C45 122.1(10) . .
C53 C48 C49 119.3(10) . .
C49 C48 C45 118.6(9) . .
C29 C30 C32 116.8(12) . .
C29 C30 C31 123.1(14) . .
C32 C30 C31 120.1(15) . .
C50 C49 C48 119.5(10) . .
Cd2 O23 Cd3 102.0(4) 3_435 3_435
C18 O23 Cd2 148.5(11) . 3_435
C18 O23 Cd3 95.6(15) . 3_435
C27 C33 C32 118.0(14) . .
C31 O21 Cd2 100.2(11) . 5_666
C5 C4 C3 120.3(14) . .
O18 C40 Cd1 54.0(5) . .
O18 C40 C37 116.7(11) . .
O17 C40 Cd1 69.1(6) . .
O17 C40 O18 123.0(10) . .
O17 C40 C37 120.3(12) . .
C37 C40 Cd1 170.2(9) . .
C61 C66 C65 121.3(12) . .
C47 C46 C45 124.2(12) . .
C8 C13 C12 122.1(14) . .
C46 C47 C42 119.4(11) . .
C23 C22 C21 122.1(10) . .
C28 C29 C30 122.4(13) . .
C15 C14 C10 118.5(11) . .
C15 C14 C20 123.1(15) . .
C20 C14 C10 118.4(14) . .
C56 C55 C54 120.9(14) . .
C45 C44 C43 122.6(11) . .
C39 C38 C37 119.6(11) . .
C72 O6 Cd4 95.4(8) . .
C39 C34 C25 120.2(9) . .
C35 C34 C25 121.2(10) . .
C35 C34 C39 118.4(10) . .
C24 C21 N2 110.8(10) . .
C22 C21 N2 131.3(10) . .
C22 C21 C24 118.0(11) . .
C6 C7 C2 117.8(16) . .
O5 C72 O6 122.5(14) . .
O5 C72 C71 127(2) . .
O6 C72 C71 110.3(17) . .
Cd4 O22 Cd2 97.9(5) 7_556 5_666
C31 O22 Cd2 92.0(11) . 5_666
C31 O22 Cd4 112.1(13) . 7_556
C13 C12 N1 140.6(15) . .
C11 C12 N1 101.9(13) . .
C11 C12 C13 116.9(13) . .
C54 C60 C59 115.8(15) . .
C73 C71 C72 114.1(17) . .
C70 C71 C72 128.5(19) . .
C70 C71 C73 117.3(12) . .
C71 C73 C74 119.4(13) . .
C62 C61 N4 103.1(11) . .
C62 C61 C66 117.4(12) . .
C66 C61 N4 139.5(14) . .
O1 C1 O2 106.8(14) . .
O1 C1 C2 127.6(18) . .
O2 C1 C2 125.6(16) . .
O8 C79 Cd3 60.7(9) . .
O8 C79 O7 123.0(17) . .
O8 C79 C78 121.3(15) . .
O7 C79 Cd3 62.3(9) . .
O7 C79 C78 115.7(18) . .
C78 C79 Cd3 176.8(10) . .
C42 C43 C44 118.6(11) . .
O19 C41 O20 120.8(11) . .
O19 C41 C42 120.2(11) . .
O20 C41 C42 118.9(11) . .
C12 C11 C10 123.2(12) . .
C56 C57 C59 122.2(14) . .
C56 C57 C58 115.2(19) . .
C59 C57 C58 122.5(19) . .
C14 C15 C16 115.3(13) . .
C37 C36 C35 119.0(11) . .
C7 C6 C5 125.7(17) . .
C7 C2 C1 122.3(17) . .
C7 C2 C3 121.8(14) . .
C3 C2 C1 115.9(17) . .
C68 C74 C73 119.1(15) . .
C76 C77 C78 121.8(14) . .
C38 C39 C34 120.9(11) . .
C19 C20 C14 120.3(16) . .
C57 C56 C55 121.7(16) . .
C71 C70 C69 124.7(16) . .
C78 C80 C81 121.8(13) . .
C77 C78 C79 119.5(16) . .
C80 C78 C79 122.1(14) . .
C80 C78 C77 118.3(14) . .
C2 C3 C4 118.2(15) . .
C20 C19 C17 119.3(13) . .
C19 C17 C18 117.5(15) . .
C16 C17 C19 116.7(16) . .
C16 C17 C18 125.7(19) . .
C34 C35 C36 122.3(11) . .
C57 C59 C60 120.0(15) . .
C30 C32 C33 121.9(15) . .
C17 C16 C15 125.0(17) . .
O24 C18 C17 115.0(16) . .
O23 C18 O24 118(2) . .
O23 C18 C17 127(2) . .
O21 C31 C30 117.5(14) . .
O22 C31 C30 126.9(16) . .
O22 C31 O21 115.5(15) . .
C58 O13 Cd2 99.2(11) . 7_676
Cd2 O14 Cd4 99.2(5) 7_676 5_676
C58 O14 Cd2 93.9(12) . 7_676
C58 O14 Cd4 118.1(14) . 5_676
O13 C58 C57 124.2(16) . .
O14 C58 C57 122.0(18) . .
O14 C58 O13 113.7(16) . .

loop_
_geom_bond_atom_site_label_1
_geom_bond_atom_site_label_2
_geom_bond_distance
_geom_bond_site_symmetry_2
Cd1 O18 2.253(7) .
Cd1 O18 2.253(7) 2_655
Cd1 O19 2.617(9) .
Cd1 O19 2.617(9) 2_655
Cd1 O20 2.323(8) 2_655
Cd1 O20 2.323(8) .
Cd1 O17 2.579(9) .
Cd1 O17 2.579(9) 2_655
Cd1 C40 2.752(9) .
Cd1 C40 2.752(9) 2_655
Cd2 O7 2.254(10) .
Cd2 O23 2.308(10) 3_565
Cd2 O21 2.284(12) 5_666
Cd2 O22 2.504(13) 5_666
Cd2 O13 2.299(12) 7_676
Cd2 O14 2.467(14) 7_676
Cd2 O12 2.307(19) .
Cd3 O8 2.371(10) .
Cd3 O11 2.303(12) .
Cd3 O7 2.405(12) .
Cd3 O24 2.411(9) 3_565
Cd3 O23 2.391(14) 3_565
Cd3 C79 2.715(18) .
Cd3 O10 2.228(14) .
Cd3 O9 2.335(16) .
Cd4 Cd5 1.890(4) .
Cd4 O5 2.541(11) .
Cd4 O1 2.548(11) .
Cd4 O2 2.287(9) .
Cd4 O6 2.313(10) .
Cd4 O22 2.476(14) 7_556
Cd4 O3 2.350(16) .
Cd4 O14 2.466(11) 5_676
Cd5 O5 1.928(10) .
Cd5 O1 2.022(10) .
Cd5 O4 2.46(2) .
O15 N3 1.284(11) .
O16 N2 1.350(12) .
O18 C40 1.268(14) .
O19 C41 1.205(14) .
C52 C53 1.362(13) .
C52 C51 1.385(15) .
C52 C54 1.522(15) .
O8 C79 1.20(2) .
O20 C41 1.261(14) .
C27 C28 1.391(15) .
C27 C23 1.502(15) .
C27 C33 1.356(17) .
N2 N1 1.041(12) .
N2 C21 1.614(13) .
C63 C64 1.409(13) .
C63 C75 1.489(16) .
C63 C62 1.397(16) .
C53 C48 1.394(14) .
C28 C29 1.330(16) .
C65 C68 1.533(15) .
C65 C64 1.360(14) .
C65 C66 1.378(15) .
N3 C50 1.618(13) .
N3 N4 1.088(12) .
C68 C69 1.361(16) .
C68 C74 1.371(16) .
C9 C8 1.369(16) .
C9 C10 1.414(15) .
O17 C40 1.183(14) .
C26 C23 1.400(13) .
C26 C25 1.414(14) .
O5 C72 1.101(19) .
C75 C76 1.356(16) .
C75 C81 1.429(16) .
C50 C51 1.422(15) .
C50 C49 1.372(15) .
C23 C22 1.374(15) .
N4 C61 1.548(13) .
C5 C8 1.498(17) .
C5 C4 1.378(17) .
C5 C6 1.352(17) .
C42 C47 1.392(16) .
C42 C43 1.362(15) .
C42 C41 1.482(15) .
C8 C13 1.400(17) .
O1 C1 1.133(14) .
C62 C61 1.375(19) .
O7 C79 1.273(18) .
C54 C55 1.385(15) .
C54 C60 1.393(17) .
C25 C24 1.403(15) .
C25 C34 1.497(15) .
C10 C14 1.562(19) .
C10 C11 1.385(18) .
C76 C77 1.335(16) .
C81 C80 1.362(19) .
C24 C21 1.397(15) .
O24 C18 1.26(2) .
C45 C48 1.470(14) .
C45 C46 1.387(14) .
C45 C44 1.340(15) .
O2 C1 1.265(15) .
C69 C70 1.410(16) .
N1 C12 1.557(14) .
C37 C40 1.510(9) .
C37 C38 1.400(16) .
C37 C36 1.384(16) .
C48 C49 1.412(15) .
C30 C29 1.367(19) .
C30 C32 1.38(2) .
C30 C31 1.485(14) .
O23 C18 1.212(19) .
C33 C32 1.424(18) .
O21 C31 1.264(14) .
C4 C3 1.410(16) .
C66 C61 1.376(18) .
C46 C47 1.336(15) .
C13 C12 1.403(19) .
C22 C21 1.393(16) .
C14 C15 1.281(17) .
C14 C20 1.368(17) .
C55 C56 1.362(16) .
C44 C43 1.426(15) .
C38 C39 1.382(15) .
O6 C72 1.33(2) .
C34 C39 1.395(15) .
C34 C35 1.332(14) .
C7 C6 1.34(2) .
C7 C2 1.34(2) .
C72 C71 1.522(9) .
O22 C31 1.169(14) .
C12 C11 1.38(2) .
C60 C59 1.47(2) .
C71 C73 1.42(2) .
C71 C70 1.31(2) .
C73 C74 1.46(2) .
C1 C2 1.455(15) .
C79 C78 1.55(2) .
C57 C56 1.28(2) .
C57 C59 1.34(2) .
C57 C58 1.499(15) .
C15 C16 1.387(18) .
C36 C35 1.400(15) .
C2 C3 1.37(2) .
C77 C78 1.413(18) .
C20 C19 1.32(2) .
C80 C78 1.32(2) .
C19 C17 1.38(2) .
C17 C16 1.321(18) .
C17 C18 1.49(2) .
O13 C58 1.284(16) .
O14 C58 1.179(15) .

loop_
_smtbx_masks_void_nr
_smtbx_masks_void_average_x
_smtbx_masks_void_average_y
_smtbx_masks_void_average_z
_smtbx_masks_void_volume
_smtbx_masks_void_count_electrons
1 -0.879 -0.214 0.471 7448.3 1816.9
